data_1540244
loop_
_publ_author_name
'Kim, Y.'
'Seff, K.'

_publ_section_title
;
 Silver cluster formation in the large cavity of zeolite A. Crystal
 structure of Ag4.6 Na7.4 Si12 Al12 O48. Dehydrated and treated with
 hydrogen at 350 centigrade
;
_journal_name_full 'Journal of Physical Chemistry'
_journal_page_first 668
_journal_page_last 671
_journal_volume 91
_journal_year 1987
_chemical_formula_sum 'Ag4.6 Al12 Na7.4 O48 Si12'
_chemical_name_systematic 'Ag4.6 Na7.4 (Al12 Si12 O48)'
_space_group_IT_number 221
_symmetry_space_group_name_Hall '-P 4 2 3'
_symmetry_space_group_name_H-M 'P m -3 m'
_cell_angle_alpha 90
_cell_angle_beta 90
_cell_angle_gamma 90
_cell_formula_units_Z 1
_cell_length_a 12.208
_cell_length_b 12.208
_cell_length_c 12.208
_cell_volume 1819.423
_citation_journal_id_ASTM JPCHAX
_cod_data_source_file Kim_JPCHAX_1987_252.cif
_cod_data_source_block Ag4.6Al12Na7.4O48Si12
_cod_database_code 1540244

loop_
_symmetry_equiv_pos_as_xyz
x,y,z
-y,x,z
-x,-y,z
y,-x,z
x,-y,-z
y,x,-z
-x,y,-z
-y,-x,-z
z,x,y
-x,z,y
-z,-x,y
x,-z,y
z,-x,-y
x,z,-y
-z,x,-y
-x,-z,-y
y,z,x
y,-z,-x
z,y,-x
-y,z,-x
-z,-y,-x
-y,-z,x
z,-y,x
-z,y,x
-x,-y,-z
y,-x,-z
x,y,-z
-y,x,-z
-x,y,z
-y,-x,z
x,-y,z
y,x,z
-z,-x,-y
x,-z,-y
z,x,-y
-x,z,-y
-z,x,y
-x,-z,y
z,-x,y
x,z,y
-y,-z,-x
-y,z,x
-z,-y,x
y,-z,x
z,y,x
y,z,-x
-z,y,-x
z,-y,-x

loop_
_atom_site_label
_atom_site_type_symbol
_atom_site_fract_x
_atom_site_fract_y
_atom_site_fract_z
_atom_site_occupancy
_atom_site_U_iso_or_equiv
Al1 Al+3 0 0.1824 0.3701 0.5 0.0
Ag6 Ag+1 0.2256 0.2256 0.5 0.075 0.0
O3 O-2 0.1129 0.1129 0.3365 1 0.0
Si1 Si+4 0 0.1824 0.3701 0.5 0.0
Ag3 Ag+1 0.0493 0.4347 0.4347 0.025 0.0
Ag4 Ag+1 0.2638 0.4249 0.4249 0.05 0.0
Ag5 Ag+1 0.3651 0.3651 0.3651 0.076 0.0
Na1 Na+1 0.2093 0.2093 0.2093 0.925 0.0
O1 O-2 0 0.2145 0.5 1 0.0
Ag1 Ag+1 0.2093 0.2093 0.2093 0.075 0.0
O2 O-2 0 0.2931 0.2931 1 0.0
Ag2 Ag+1 0.1027 0.4108 0.4108 0.025 0.0
